data_4134650
loop_
_publ_author_name
'Chen, Xu-Lang'
'Shen, Yun-Jia'
'Gao, Chao'
'Yang, Jian'
'Sun, Xin'
'Zhang, Xin'
'Yang, Yu-Dong'
'Wei, Gong-Ping'
'Xiang, Jun-Feng'
'Sessler, Jonathan L.'
'Gong, Han-Yuan'

_publ_section_title
;
 Regulating the Structures of Self-Assembled Mechanically Interlocked
 Moleculecular Constructs via Dianion Precursor Substituent Effects.
;
_journal_name_full 'Journal of the American Chemical Society'
_journal_paper_doi 10.1021/jacs.9b13473
_journal_year 2020
_chemical_formula_sum 'C62 H90 Co N10 O40'
_chemical_formula_weight 1674.36
_space_group_crystal_system triclinic
_space_group_IT_number 2
_space_group_name_Hall '-P 1'
_space_group_name_H-M_alt 'P -1'
_atom_sites_solution_hydrogens geom
_audit_creation_method SHELXL-2018/3
_cell_angle_alpha 97.38(3)
_cell_angle_beta 111.98(3)
_cell_angle_gamma 109.81(3)
_cell_formula_units_Z 1
_cell_length_a 11.383(2)
_cell_length_b 13.133(3)
_cell_length_c 14.705(3)
_cell_measurement_reflns_used 6104
_cell_measurement_temperature 173(2)
_cell_measurement_theta_max 24.998
_cell_measurement_theta_min 1.724
_cell_volume 1833.9(10)
_computing_cell_refinement 'CrystalClear (Rigaku Inc., 2008)'
_computing_data_collection 'CrystalClear (Rigaku Inc., 2008)'
_computing_data_reduction 'CrystalClear (Rigaku Inc., 2008)'
_computing_structure_refinement 'SHELXL-2018/3 (Sheldrick, 2018)'
_computing_structure_solution 'SHELXT 2014/5 (Sheldrick, 2014)'
_diffrn_ambient_temperature 173(2)
_diffrn_detector_area_resol_mean 28.5714
_diffrn_measured_fraction_theta_full 0.714
_diffrn_measured_fraction_theta_max 0.942
_diffrn_measurement_device
;
Saturn724+ (2x2 bin mode)
;
_diffrn_measurement_method dtprofit.ref
_diffrn_radiation_type MoK\a
_diffrn_radiation_wavelength 0.71073
_diffrn_reflns_av_R_equivalents 0.0702
_diffrn_reflns_av_unetI/netI 0.1076
_diffrn_reflns_Laue_measured_fraction_full 0.714
_diffrn_reflns_Laue_measured_fraction_max 0.942
_diffrn_reflns_limit_h_max 13
_diffrn_reflns_limit_h_min -13
_diffrn_reflns_limit_k_max 15
_diffrn_reflns_limit_k_min -15
_diffrn_reflns_limit_l_max 17
_diffrn_reflns_limit_l_min -17
_diffrn_reflns_number 14907
_diffrn_reflns_point_group_measured_fraction_full 0.714
_diffrn_reflns_point_group_measured_fraction_max 0.942
_diffrn_reflns_theta_full 2.500
_diffrn_reflns_theta_max 24.998
_diffrn_reflns_theta_min 1.724
_exptl_absorpt_coefficient_mu 0.342
_exptl_absorpt_correction_T_max 1.0000
_exptl_absorpt_correction_T_min 0.5818
_exptl_absorpt_correction_type multi-scan
_exptl_crystal_colour yellow
_exptl_crystal_density_diffrn 1.516
_exptl_crystal_description plate
_exptl_crystal_F_000 879
_exptl_crystal_size_max 0.21
_exptl_crystal_size_mid 0.14
_exptl_crystal_size_min 0.08
_refine_diff_density_max 0.898
_refine_diff_density_min -0.872
_refine_diff_density_rms 0.109
_refine_ls_extinction_method none
_refine_ls_goodness_of_fit_ref 1.018
_refine_ls_hydrogen_treatment constr
_refine_ls_matrix_type full
_refine_ls_number_parameters 412
_refine_ls_number_reflns 6104
_refine_ls_number_restraints 0
_refine_ls_restrained_S_all 1.018
_refine_ls_R_factor_all 0.1495
_refine_ls_R_factor_gt 0.1137
_refine_ls_shift/su_max 0.000
_refine_ls_shift/su_mean 0.000
_refine_ls_structure_factor_coef Fsqd
_refine_ls_weighting_details 'w=1/[\s^2^(Fo^2^)+(0.0500P)^2^+14.0000P] where P=(Fo^2^+2Fc^2^)/3'
_refine_ls_weighting_scheme calc
_refine_ls_wR_factor_gt 0.2451
_refine_ls_wR_factor_ref 0.2722
_reflns_Friedel_coverage 0.000
_reflns_number_gt 4052
_reflns_number_total 6104
_reflns_threshold_expression 'I > 2\s(I)'
_cod_data_source_file ja9b13473_si_013.cif
_cod_data_source_block b_sq
_cod_depositor_comments
;
The following automatic conversions were performed:

data item '_exptl_absorpt_correction_type' value 'Multi-scan' was
changed to 'multi-scan' in accordance with the
/home/data/users/saulius/crontab/automatic-downloads/rss-feeds/ACS/lib/dictionaries/cif_core.dic
dictionary named 'cif_core.dic' version 2.4.2 last updated on
2011-04-26.

Automatic conversion script
Id: cif_fix_values 7556 2019-12-06 15:28:31Z antanas 
;
_cod_original_cell_volume 1833.9(8)
_cod_database_code 4134650
_shelx_shelxl_version_number 2018/3
_shelx_space_group_comment
;
The symmetry employed for this shelxl refinement is uniquely defined
by the following loop, which should always be used as a source of
symmetry information in preference to the above space-group names.
They are only intended as comments.
;

loop_
_space_group_symop_operation_xyz
'x, y, z'
'-x, -y, -z'

loop_
_atom_site_label
_atom_site_type_symbol
_atom_site_fract_x
_atom_site_fract_y
_atom_site_fract_z
_atom_site_U_iso_or_equiv
_atom_site_adp_type
_atom_site_occupancy
_atom_site_site_symmetry_order
_atom_site_calc_flag
_atom_site_refinement_flags_posn
_atom_site_refinement_flags_adp
_atom_site_refinement_flags_occupancy
_atom_site_disorder_assembly
_atom_site_disorder_group
Co1 Co 0.000000 0.500000 0.500000 0.0419(4) Uani 1 2 d S . P . .
N1 N 0.9198(6) 0.8084(5) 0.7533(5) 0.0415(15) Uani 1 1 d . . . . .
N2 N 0.8568(6) 0.9400(5) 0.7113(5) 0.0407(15) Uani 1 1 d . . . . .
N3 N 0.7242(6) 0.9379(5) 0.5496(5) 0.0366(14) Uani 1 1 d . . . . .
N4 N 0.5896(6) 0.9159(5) 0.3799(5) 0.0361(14) Uani 1 1 d . . . . .
N5 N 0.5077(6) 0.7713(5) 0.2490(5) 0.0431(15) Uani 1 1 d . . . . .
O1 O 0.1813(5) 0.4901(4) 0.5100(4) 0.0415(12) Uani 1 1 d . . . . .
O1W O 0.0599(6) 0.6606(4) 0.4874(5) 0.0636(18) Uani 1 1 d . . . . .
O2 O 0.3004(5) 0.6649(4) 0.5086(5) 0.0499(14) Uani 1 1 d . . . . .
O2W O 0.0957(6) 0.5744(6) 0.6557(5) 0.0705(19) Uani 1 1 d . . . . .
O3 O 0.7066(5) 0.6505(4) 0.4658(4) 0.0372(12) Uani 1 1 d . . . . .
H3B H 0.766192 0.627607 0.468784 0.056 Uiso 1 1 calc R U . . .
O4 O 0.8852(7) 0.7128(6) 0.3370(6) 0.084(2) Uani 1 1 d . . . . .
O5 O 0.7988(7) 0.8124(6) 0.2395(6) 0.079(2) Uani 1 1 d . . . . .
O6 O 0.8440(6) 1.0128(5) 0.3062(5) 0.0709(16) Uani 1 1 d . . . . .
H6B H 0.812190 0.951816 0.263373 0.106 Uiso 1 1 calc R U . . .
O7 O 0.9569(11) 0.2050(7) 0.9436(6) 0.122(4) Uani 1 1 d . . . . .
O8 O 0.8138(10) 0.2169(7) 1.0085(6) 0.111(3) Uani 1 1 d . . . . .
O9 O 0.7919(7) 0.4002(6) 1.0541(5) 0.0815(16) Uani 1 1 d . . . . .
H9A H 0.772799 0.332737 1.046799 0.122 Uiso 1 1 calc R U . . .
C1 C 0.9300(8) 0.6990(6) 0.7433(6) 0.0415(18) Uani 1 1 d . . . . .
H1A H 1.021823 0.710736 0.792998 0.050 Uiso 1 1 calc R U . . .
H1B H 0.921336 0.671970 0.675520 0.050 Uiso 1 1 calc R U . . .
C2 C 0.8530(7) 0.8388(6) 0.6760(6) 0.0362(16) Uani 1 1 d . . . . .
H2A H 0.809728 0.796967 0.607360 0.043 Uiso 1 1 calc R U . . .
C3 C 0.9665(10) 0.8904(7) 0.8458(7) 0.061(2) Uani 1 1 d . . . . .
H3A H 1.014108 0.888112 0.911945 0.073 Uiso 1 1 calc R U . . .
C4 C 0.9279(10) 0.9737(7) 0.8188(7) 0.062(3) Uani 1 1 d . . . . .
H4A H 0.945267 1.040099 0.863122 0.075 Uiso 1 1 calc R U . . .
C5 C 0.7952(7) 0.9970(6) 0.6467(6) 0.0397(17) Uani 1 1 d . . . . .
C6 C 0.8145(8) 1.1075(6) 0.6837(6) 0.0423(18) Uani 1 1 d . . . . .
H6A H 0.868448 1.147601 0.752856 0.051 Uiso 1 1 calc R U . . .
C7 C 0.7499(8) 1.1549(6) 0.6130(6) 0.0427(18) Uani 1 1 d . . . . .
H7A H 0.756961 1.227280 0.635155 0.051 Uiso 1 1 calc R U . . .
C8 C 0.6732(8) 1.0945(6) 0.5074(6) 0.0439(19) Uani 1 1 d . . . . .
H8A H 0.631448 1.125637 0.458257 0.053 Uiso 1 1 calc R U . . .
C9 C 0.6645(7) 0.9867(6) 0.4821(6) 0.0393(17) Uani 1 1 d . . . . .
C10 C 0.5902(7) 0.8152(6) 0.3487(6) 0.0402(18) Uani 1 1 d . . . . .
H10A H 0.640367 0.782000 0.390267 0.048 Uiso 1 1 calc R U . . .
C11 C 0.5068(8) 0.9375(6) 0.2936(6) 0.0441(18) Uani 1 1 d . . . . .
H11A H 0.490534 1.002232 0.292787 0.053 Uiso 1 1 calc R U . . .
C12 C 0.4545(8) 0.8471(7) 0.2114(7) 0.051(2) Uani 1 1 d . . . . .
H12A H 0.395337 0.837335 0.143811 0.061 Uiso 1 1 calc R U . . .
C13 C 0.4707(8) 0.6563(6) 0.1883(6) 0.0446(19) Uani 1 1 d . . . . .
H13A H 0.554913 0.644858 0.202907 0.054 Uiso 1 1 calc R U . . .
H13B H 0.425973 0.649129 0.115780 0.054 Uiso 1 1 calc R U . . .
C14 C 0.3740(8) 0.5679(6) 0.2135(6) 0.0398(17) Uani 1 1 d . . . . .
C15 C 0.2663(8) 0.5814(6) 0.2266(6) 0.0404(18) Uani 1 1 d . . . . .
H15A H 0.257127 0.648938 0.224916 0.048 Uiso 1 1 calc R U . . .
C16 C 0.1702(8) 0.4947(6) 0.2424(6) 0.0408(18) Uani 1 1 d . . . . .
H16A H 0.100223 0.506454 0.253953 0.049 Uiso 1 1 calc R U . . .
C17 C 0.1785(7) 0.3908(5) 0.2411(5) 0.0319(15) Uani 1 1 d . . . . .
C18 C 0.2892(8) 0.3789(6) 0.2312(7) 0.049(2) Uani 1 1 d . . . . .
H18A H 0.299705 0.312084 0.234314 0.059 Uiso 1 1 calc R U . . .
C19 C 0.3855(9) 0.4657(7) 0.2166(7) 0.053(2) Uani 1 1 d . . . . .
H19A H 0.458513 0.455433 0.208781 0.064 Uiso 1 1 calc R U . . .
C20 C 0.2862(7) 0.5671(6) 0.5086(5) 0.0345(16) Uani 1 1 d . . . . .
C21 C 0.3972(7) 0.5325(5) 0.5062(5) 0.0298(15) Uani 1 1 d . . . . .
C22 C 0.5032(6) 0.6045(5) 0.4906(5) 0.0293(15) Uani 1 1 d . . . . .
H22A H 0.505752 0.674571 0.483958 0.035 Uiso 1 1 calc R U . . .
C23 C 0.6069(7) 0.5743(6) 0.4845(5) 0.0320(15) Uani 1 1 d . . . . .
C24 C 0.8710(10) 0.8083(9) 0.3253(8) 0.065(3) Uani 1 1 d . . . . .
C25 C 0.9340(8) 0.9051(6) 0.4127(7) 0.048(2) Uani 1 1 d . . . . .
C26 C 1.0110(8) 0.8996(6) 0.5094(7) 0.048(2) Uani 1 1 d . . . . .
H26A H 1.018227 0.832341 0.516686 0.058 Uiso 1 1 calc R U . . .
C27 C 0.9224(10) 1.0066(9) 0.4040(9) 0.0709(16) Uani 1 1 d . . . . .
C28 C 0.9115(16) 0.2598(10) 0.9791(9) 0.093(4) Uani 1 1 d . . . . .
C29 C 0.9570(10) 0.3848(7) 0.9886(6) 0.060(3) Uani 1 1 d . . . . .
C30 C 1.0618(11) 0.4399(10) 0.9635(8) 0.0815(16) Uani 1 1 d . . . . .
H30A H 1.104380 0.400594 0.940396 0.098 Uiso 1 1 calc R U . . .
C31 C 0.8973(11) 0.4469(10) 1.0270(8) 0.0815(16) Uani 1 1 d . . . . .

loop_
_atom_site_aniso_label
_atom_site_aniso_U_11
_atom_site_aniso_U_22
_atom_site_aniso_U_33
_atom_site_aniso_U_23
_atom_site_aniso_U_13
_atom_site_aniso_U_12
Co1 0.0312(8) 0.0336(8) 0.0714(11) 0.0170(7) 0.0282(7) 0.0191(6)
N1 0.044(4) 0.032(3) 0.047(4) 0.013(3) 0.014(3) 0.020(3)
N2 0.039(3) 0.024(3) 0.049(4) 0.004(3) 0.012(3) 0.013(3)
N3 0.035(3) 0.035(3) 0.045(4) 0.016(3) 0.019(3) 0.019(3)
N4 0.031(3) 0.029(3) 0.046(4) 0.012(3) 0.015(3) 0.013(3)
N5 0.038(4) 0.030(3) 0.054(4) 0.009(3) 0.018(3) 0.011(3)
O1 0.036(3) 0.034(3) 0.064(4) 0.017(3) 0.028(3) 0.019(2)
O1W 0.046(3) 0.041(3) 0.125(6) 0.033(3) 0.052(4) 0.023(3)
O2 0.036(3) 0.035(3) 0.094(4) 0.022(3) 0.035(3) 0.024(2)
O2W 0.055(4) 0.103(5) 0.068(4) 0.016(4) 0.035(3) 0.044(4)
O3 0.026(2) 0.035(3) 0.053(3) 0.010(2) 0.018(2) 0.015(2)
O4 0.073(5) 0.062(4) 0.117(6) 0.020(4) 0.037(4) 0.035(4)
O5 0.069(5) 0.070(5) 0.100(6) 0.024(4) 0.037(4) 0.033(4)
O6 0.053(3) 0.072(4) 0.106(5) 0.039(4) 0.043(3) 0.034(3)
O7 0.196(10) 0.067(5) 0.069(5) 0.002(4) 0.007(6) 0.083(6)
O8 0.111(7) 0.065(5) 0.078(6) 0.025(4) -0.008(5) 0.004(5)
O9 0.060(3) 0.094(4) 0.077(4) 0.026(3) 0.018(3) 0.032(3)
C1 0.038(4) 0.031(4) 0.044(4) 0.009(3) 0.006(3) 0.016(3)
C2 0.035(4) 0.029(4) 0.046(4) 0.014(3) 0.022(3) 0.010(3)
C3 0.078(7) 0.045(5) 0.048(5) 0.007(4) 0.014(5) 0.031(5)
C4 0.078(7) 0.039(5) 0.052(5) 0.004(4) 0.011(5) 0.027(5)
C5 0.035(4) 0.031(4) 0.047(5) 0.009(3) 0.015(4) 0.013(3)
C6 0.043(4) 0.037(4) 0.043(4) 0.010(3) 0.018(4) 0.015(4)
C7 0.046(5) 0.032(4) 0.061(5) 0.018(4) 0.031(4) 0.019(4)
C8 0.043(4) 0.039(4) 0.063(5) 0.020(4) 0.030(4) 0.023(4)
C9 0.025(4) 0.031(4) 0.054(5) 0.006(3) 0.016(3) 0.008(3)
C10 0.033(4) 0.035(4) 0.056(5) 0.012(4) 0.023(4) 0.015(3)
C11 0.041(4) 0.039(4) 0.047(5) 0.013(4) 0.017(4) 0.015(4)
C12 0.045(5) 0.053(5) 0.054(5) 0.025(4) 0.019(4) 0.021(4)
C13 0.040(4) 0.039(4) 0.047(5) 0.007(4) 0.014(4) 0.016(4)
C14 0.044(4) 0.030(4) 0.046(5) 0.008(3) 0.023(4) 0.013(3)
C15 0.042(4) 0.029(4) 0.055(5) 0.016(3) 0.026(4) 0.016(3)
C16 0.039(4) 0.032(4) 0.045(4) 0.006(3) 0.011(4) 0.019(3)
C17 0.031(4) 0.030(3) 0.031(4) 0.011(3) 0.012(3) 0.010(3)
C18 0.053(5) 0.035(4) 0.074(6) 0.020(4) 0.039(5) 0.024(4)
C19 0.050(5) 0.047(5) 0.078(6) 0.017(4) 0.037(5) 0.029(4)
C20 0.026(4) 0.043(4) 0.039(4) 0.010(3) 0.016(3) 0.020(3)
C21 0.024(3) 0.028(3) 0.043(4) 0.011(3) 0.018(3) 0.013(3)
C22 0.023(3) 0.020(3) 0.045(4) 0.007(3) 0.016(3) 0.009(3)
C23 0.022(3) 0.035(4) 0.035(4) 0.003(3) 0.014(3) 0.010(3)
C24 0.043(5) 0.084(7) 0.071(7) 0.024(6) 0.028(5) 0.027(5)
C25 0.042(5) 0.031(4) 0.073(6) 0.005(4) 0.036(4) 0.009(3)
C26 0.037(4) 0.032(4) 0.082(6) 0.021(4) 0.031(4) 0.016(3)
C27 0.053(3) 0.072(4) 0.106(5) 0.039(4) 0.043(3) 0.034(3)
C28 0.115(11) 0.056(7) 0.053(7) 0.013(6) -0.009(7) 0.029(7)
C29 0.073(6) 0.037(4) 0.039(5) -0.003(4) -0.007(4) 0.030(5)
C30 0.060(3) 0.094(4) 0.077(4) 0.026(3) 0.018(3) 0.032(3)
C31 0.060(3) 0.094(4) 0.077(4) 0.026(3) 0.018(3) 0.032(3)

loop_
_atom_type_symbol
_atom_type_description
_atom_type_scat_dispersion_real
_atom_type_scat_dispersion_imag
_atom_type_scat_source
C C 0.0033 0.0016 'International Tables Vol C Tables 4.2.6.8 and 6.1.1.4'
H H 0.0000 0.0000 'International Tables Vol C Tables 4.2.6.8 and 6.1.1.4'
N N 0.0061 0.0033 'International Tables Vol C Tables 4.2.6.8 and 6.1.1.4'
O O 0.0106 0.0060 'International Tables Vol C Tables 4.2.6.8 and 6.1.1.4'
Co Co 0.3494 0.9721 'International Tables Vol C Tables 4.2.6.8 and 6.1.1.4'

loop_
_geom_angle_atom_site_label_1
_geom_angle_atom_site_label_2
_geom_angle_atom_site_label_3
_geom_angle
_geom_angle_site_symmetry_1
_geom_angle_site_symmetry_3
_geom_angle_publ_flag
O2W Co1 O2W 180.0 2_566 . ?
O2W Co1 O1W 86.3(3) 2_566 2_566 ?
O2W Co1 O1W 93.7(3) . 2_566 ?
O2W Co1 O1W 93.7(3) 2_566 . ?
O2W Co1 O1W 86.3(3) . . ?
O1W Co1 O1W 180.0 2_566 . ?
O2W Co1 O1 89.8(2) 2_566 2_566 ?
O2W Co1 O1 90.2(2) . 2_566 ?
O1W Co1 O1 93.7(2) 2_566 2_566 ?
O1W Co1 O1 86.3(2) . 2_566 ?
O2W Co1 O1 90.2(2) 2_566 . ?
O2W Co1 O1 89.8(2) . . ?
O1W Co1 O1 86.3(2) 2_566 . ?
O1W Co1 O1 93.7(2) . . ?
O1 Co1 O1 180.0 2_566 . ?
C2 N1 C3 109.5(6) . . ?
C2 N1 C1 123.9(6) . . ?
C3 N1 C1 126.3(6) . . ?
C2 N2 C4 108.3(6) . . ?
C2 N2 C5 123.2(6) . . ?
C4 N2 C5 128.5(6) . . ?
C5 N3 C9 117.7(6) . . ?
C10 N4 C11 107.9(6) . . ?
C10 N4 C9 124.7(6) . . ?
C11 N4 C9 127.4(6) . . ?
C10 N5 C12 109.7(6) . . ?
C10 N5 C13 124.7(6) . . ?
C12 N5 C13 125.5(7) . . ?
C20 O1 Co1 127.3(4) . . ?
C23 O3 H3B 109.5 . . ?
C27 O6 H6B 109.5 . . ?
C31 O9 H9A 109.5 . . ?
N1 C1 C17 114.1(6) . 2_666 ?
N1 C1 H1A 108.7 . . ?
C17 C1 H1A 108.7 2_666 . ?
N1 C1 H1B 108.7 . . ?
C17 C1 H1B 108.7 2_666 . ?
H1A C1 H1B 107.6 . . ?
N1 C2 N2 109.2(7) . . ?
N1 C2 H2A 125.4 . . ?
N2 C2 H2A 125.4 . . ?
C4 C3 N1 106.2(7) . . ?
C4 C3 H3A 126.9 . . ?
N1 C3 H3A 126.9 . . ?
C3 C4 N2 106.8(7) . . ?
C3 C4 H4A 126.6 . . ?
N2 C4 H4A 126.6 . . ?
N3 C5 C6 124.0(7) . . ?
N3 C5 N2 113.7(6) . . ?
C6 C5 N2 122.2(7) . . ?
C7 C6 C5 117.1(7) . . ?
C7 C6 H6A 121.5 . . ?
C5 C6 H6A 121.5 . . ?
C6 C7 C8 120.7(7) . . ?
C6 C7 H7A 119.6 . . ?
C8 C7 H7A 119.6 . . ?
C9 C8 C7 115.6(7) . . ?
C9 C8 H8A 122.2 . . ?
C7 C8 H8A 122.2 . . ?
N3 C9 C8 124.8(7) . . ?
N3 C9 N4 113.3(6) . . ?
C8 C9 N4 121.9(7) . . ?
N5 C10 N4 108.6(6) . . ?
N5 C10 H10A 125.7 . . ?
N4 C10 H10A 125.7 . . ?
C12 C11 N4 107.7(7) . . ?
C12 C11 H11A 126.1 . . ?
N4 C11 H11A 126.1 . . ?
C11 C12 N5 105.9(7) . . ?
C11 C12 H12A 127.0 . . ?
N5 C12 H12A 127.0 . . ?
N5 C13 C14 110.8(6) . . ?
N5 C13 H13A 109.5 . . ?
C14 C13 H13A 109.5 . . ?
N5 C13 H13B 109.5 . . ?
C14 C13 H13B 109.5 . . ?
H13A C13 H13B 108.1 . . ?
C15 C14 C19 118.4(7) . . ?
C15 C14 C13 121.2(6) . . ?
C19 C14 C13 120.2(7) . . ?
C14 C15 C16 120.8(6) . . ?
C14 C15 H15A 119.6 . . ?
C16 C15 H15A 119.6 . . ?
C17 C16 C15 120.7(7) . . ?
C17 C16 H16A 119.7 . . ?
C15 C16 H16A 119.7 . . ?
C18 C17 C16 118.2(7) . . ?
C18 C17 C1 124.0(6) . 2_666 ?
C16 C17 C1 117.7(6) . 2_666 ?
C17 C18 C19 120.9(7) . . ?
C17 C18 H18A 119.5 . . ?
C19 C18 H18A 119.5 . . ?
C18 C19 C14 120.9(7) . . ?
C18 C19 H19A 119.6 . . ?
C14 C19 H19A 119.6 . . ?
O2 C20 O1 125.3(6) . . ?
O2 C20 C21 119.0(6) . . ?
O1 C20 C21 115.6(6) . . ?
C22 C21 C23 119.2(6) . 2_666 ?
C22 C21 C20 119.1(6) . . ?
C23 C21 C20 121.6(6) 2_666 . ?
C21 C22 C23 121.3(6) . . ?
C21 C22 H22A 119.4 . . ?
C23 C22 H22A 119.4 . . ?
O3 C23 C22 117.1(6) . . ?
O3 C23 C21 123.3(5) . 2_666 ?
C22 C23 C21 119.5(6) . 2_666 ?
O5 C24 O4 120.5(10) . . ?
O5 C24 C25 119.2(10) . . ?
O4 C24 C25 120.2(9) . . ?
C27 C25 C26 118.4(8) . . ?
C27 C25 C24 122.2(9) . . ?
C26 C25 C24 119.4(8) . . ?
C25 C26 C27 121.1(7) . 2_776 ?
C25 C26 H26A 119.4 . . ?
C27 C26 H26A 119.4 2_776 . ?
C25 C27 O6 118.7(9) . . ?
C25 C27 C26 120.5(9) . 2_776 ?
O6 C27 C26 120.8(8) . 2_776 ?
O7 C28 O8 123.6(12) . . ?
O7 C28 C29 121.8(15) . . ?
O8 C28 C29 114.5(13) . . ?
C30 C29 C31 119.4(9) . . ?
C30 C29 C28 119.8(11) . . ?
C31 C29 C28 120.7(12) . . ?
C31 C30 C29 119.3(11) 2_767 . ?
C31 C30 H30A 120.3 2_767 . ?
C29 C30 H30A 120.3 . . ?
O9 C31 C30 114.6(11) . 2_767 ?
O9 C31 C29 124.1(11) . . ?
C30 C31 C29 121.3(11) 2_767 . ?

loop_
_geom_bond_atom_site_label_1
_geom_bond_atom_site_label_2
_geom_bond_distance
_geom_bond_site_symmetry_2
_geom_bond_publ_flag
Co1 O2W 2.054(6) 2_566 ?
Co1 O2W 2.054(6) . ?
Co1 O1W 2.042(5) 2_566 ?
Co1 O1W 2.042(5) . ?
Co1 O1 2.063(5) 2_566 ?
Co1 O1 2.063(5) . ?
N1 C2 1.305(9) . ?
N1 C3 1.410(10) . ?
N1 C1 1.473(8) . ?
N2 C2 1.344(8) . ?
N2 C4 1.403(10) . ?
N2 C5 1.413(9) . ?
N3 C5 1.311(9) . ?
N3 C9 1.346(9) . ?
N4 C10 1.347(8) . ?
N4 C11 1.399(9) . ?
N4 C9 1.413(9) . ?
N5 C10 1.322(9) . ?
N5 C12 1.401(9) . ?
N5 C13 1.481(9) . ?
O1 C20 1.286(8) . ?
O2 C20 1.239(8) . ?
O3 C23 1.378(8) . ?
O3 H3B 0.8200 . ?
O4 C24 1.341(11) . ?
O5 C24 1.242(11) . ?
O6 C27 1.410(12) . ?
O6 H6B 0.8200 . ?
O7 C28 1.189(16) . ?
O8 C28 1.318(17) . ?
O9 C31 1.377(13) . ?
O9 H9A 0.8200 . ?
C1 C17 1.504(10) 2_666 ?
C1 H1A 0.9700 . ?
C1 H1B 0.9700 . ?
C2 H2A 0.9300 . ?
C3 C4 1.361(11) . ?
C3 H3A 0.9300 . ?
C4 H4A 0.9300 . ?
C5 C6 1.394(9) . ?
C6 C7 1.383(10) . ?
C6 H6A 0.9300 . ?
C7 C8 1.415(11) . ?
C7 H7A 0.9300 . ?
C8 C9 1.376(9) . ?
C8 H8A 0.9300 . ?
C10 H10A 0.9300 . ?
C11 C12 1.357(11) . ?
C11 H11A 0.9300 . ?
C12 H12A 0.9300 . ?
C13 C14 1.499(10) . ?
C13 H13A 0.9700 . ?
C13 H13B 0.9700 . ?
C14 C15 1.373(10) . ?
C14 C19 1.397(10) . ?
C15 C16 1.401(10) . ?
C15 H15A 0.9300 . ?
C16 C17 1.398(9) . ?
C16 H16A 0.9300 . ?
C17 C18 1.377(10) . ?
C18 C19 1.393(11) . ?
C18 H18A 0.9300 . ?
C19 H19A 0.9300 . ?
C20 C21 1.491(8) . ?
C21 C22 1.376(9) . ?
C21 C23 1.413(9) 2_666 ?
C22 C23 1.395(8) . ?
C22 H22A 0.9300 . ?
C24 C25 1.433(12) . ?
C25 C27 1.401(12) . ?
C25 C26 1.391(12) . ?
C26 C27 1.398(13) 2_776 ?
C26 H26A 0.9300 . ?
C28 C29 1.515(13) . ?
C29 C30 1.376(14) . ?
C29 C31 1.410(14) . ?
C30 C31 1.370(15) 2_767 ?
C30 H30A 0.9300 . ?

loop_
_geom_torsion_atom_site_label_1
_geom_torsion_atom_site_label_2
_geom_torsion_atom_site_label_3
_geom_torsion_atom_site_label_4
_geom_torsion
_geom_torsion_site_symmetry_1
_geom_torsion_site_symmetry_2
_geom_torsion_site_symmetry_3
_geom_torsion_site_symmetry_4
_geom_torsion_publ_flag
C2 N1 C1 C17 -94.8(8) . . . 2_666 ?
C3 N1 C1 C17 78.3(10) . . . 2_666 ?
C3 N1 C2 N2 2.4(9) . . . . ?
C1 N1 C2 N2 176.5(6) . . . . ?
C4 N2 C2 N1 -1.7(9) . . . . ?
C5 N2 C2 N1 179.2(6) . . . . ?
C2 N1 C3 C4 -2.1(10) . . . . ?
C1 N1 C3 C4 -176.1(8) . . . . ?
N1 C3 C4 N2 1.0(11) . . . . ?
C2 N2 C4 C3 0.4(10) . . . . ?
C5 N2 C4 C3 179.3(8) . . . . ?
C9 N3 C5 C6 -1.2(11) . . . . ?
C9 N3 C5 N2 -178.5(6) . . . . ?
C2 N2 C5 N3 5.3(10) . . . . ?
C4 N2 C5 N3 -173.5(8) . . . . ?
C2 N2 C5 C6 -172.1(7) . . . . ?
C4 N2 C5 C6 9.1(12) . . . . ?
N3 C5 C6 C7 2.4(11) . . . . ?
N2 C5 C6 C7 179.5(7) . . . . ?
C5 C6 C7 C8 -2.8(11) . . . . ?
C6 C7 C8 C9 2.1(11) . . . . ?
C5 N3 C9 C8 0.4(11) . . . . ?
C5 N3 C9 N4 -179.5(6) . . . . ?
C7 C8 C9 N3 -0.9(11) . . . . ?
C7 C8 C9 N4 179.0(6) . . . . ?
C10 N4 C9 N3 -8.1(10) . . . . ?
C11 N4 C9 N3 174.3(7) . . . . ?
C10 N4 C9 C8 172.0(7) . . . . ?
C11 N4 C9 C8 -5.6(11) . . . . ?
C12 N5 C10 N4 2.5(8) . . . . ?
C13 N5 C10 N4 -173.9(6) . . . . ?
C11 N4 C10 N5 -2.8(8) . . . . ?
C9 N4 C10 N5 179.2(6) . . . . ?
C10 N4 C11 C12 2.0(8) . . . . ?
C9 N4 C11 C12 -180.0(7) . . . . ?
N4 C11 C12 N5 -0.5(9) . . . . ?
C10 N5 C12 C11 -1.2(9) . . . . ?
C13 N5 C12 C11 175.1(7) . . . . ?
C10 N5 C13 C14 71.2(9) . . . . ?
C12 N5 C13 C14 -104.6(8) . . . . ?
N5 C13 C14 C15 41.4(10) . . . . ?
N5 C13 C14 C19 -143.4(7) . . . . ?
C19 C14 C15 C16 -0.1(12) . . . . ?
C13 C14 C15 C16 175.1(7) . . . . ?
C14 C15 C16 C17 -2.6(11) . . . . ?
C15 C16 C17 C18 4.6(11) . . . . ?
C15 C16 C17 C1 -178.8(7) . . . 2_666 ?
C16 C17 C18 C19 -3.8(12) . . . . ?
C1 C17 C18 C19 179.8(8) 2_666 . . . ?
C17 C18 C19 C14 1.2(13) . . . . ?
C15 C14 C19 C18 0.8(12) . . . . ?
C13 C14 C19 C18 -174.5(8) . . . . ?
Co1 O1 C20 O2 5.7(11) . . . . ?
Co1 O1 C20 C21 -173.9(4) . . . . ?
O2 C20 C21 C22 -8.4(10) . . . . ?
O1 C20 C21 C22 171.2(6) . . . . ?
O2 C20 C21 C23 174.2(7) . . . 2_666 ?
O1 C20 C21 C23 -6.2(10) . . . 2_666 ?
C23 C21 C22 C23 -0.5(11) 2_666 . . . ?
C20 C21 C22 C23 -177.9(6) . . . . ?
C21 C22 C23 O3 178.2(6) . . . . ?
C21 C22 C23 C21 0.5(11) . . . 2_666 ?
O5 C24 C25 C27 -3.1(13) . . . . ?
O4 C24 C25 C27 179.7(8) . . . . ?
O5 C24 C25 C26 177.8(8) . . . . ?
O4 C24 C25 C26 0.6(12) . . . . ?
C27 C25 C26 C27 -1.1(13) . . . 2_776 ?
C24 C25 C26 C27 178.0(8) . . . 2_776 ?
C26 C25 C27 O6 -179.7(7) . . . . ?
C24 C25 C27 O6 1.2(13) . . . . ?
C26 C25 C27 C26 1.1(13) . . . 2_776 ?
C24 C25 C27 C26 -178.0(8) . . . 2_776 ?
O7 C28 C29 C30 -5.3(15) . . . . ?
O8 C28 C29 C30 177.8(9) . . . . ?
O7 C28 C29 C31 177.3(10) . . . . ?
O8 C28 C29 C31 0.4(14) . . . . ?
C31 C29 C30 C31 -2.2(16) . . . 2_767 ?
C28 C29 C30 C31 -179.6(9) . . . 2_767 ?
C30 C29 C31 O9 179.8(9) . . . . ?
C28 C29 C31 O9 -2.9(15) . . . . ?
C30 C29 C31 C30 2.3(17) . . . 2_767 ?
C28 C29 C31 C30 179.7(9) . . . 2_767 ?
